data_2000667
loop_
_publ_author_name
'Haanstra, W. G.'
'Driessen, W. L.'
'Reedijk, J.'
'Wood, J. S.'

_publ_section_title
;Structure of
 <i>catena</i>-poly-[{tetrakis-\m-(acetato-<i>O</i>:<i>O</i>')-dicopper(II)}-\m-{1,8-bis(3,5-dimethyl-1-pyrazolyl)-3,6-dithiaoctane-<i>N</i>^2^,<i>N</i>^2^'}]
;
_journal_issue 8
_journal_name_full 'Acta Crystallographica Section C'
_journal_page_first 1405
_journal_page_last 1407
_journal_paper_doi 10.1107/S0108270192000362
_journal_volume 48
_journal_year 1992
_chemical_formula_sum 'C12 H19 Cu N2 O4 S'
_chemical_formula_weight 350.90
_space_group_crystal_system triclinic
_space_group_IT_number 2
_space_group_name_Hall '-P 1'
_space_group_name_H-M_alt 'P -1'
_cell_angle_alpha 84.54(2)
_cell_angle_beta 82.10(2)
_cell_angle_gamma 84.73(2)
_cell_formula_units_Z 2
_cell_length_a 8.5010(10)
_cell_length_b 8.5900(10)
_cell_length_c 10.854(2)
_cell_volume 779.0(2)
_diffrn_radiation_type Mo
_diffrn_radiation_wavelength 0.71073
_exptl_absorpt_coefficient_mu 1.54
_exptl_crystal_density_diffrn 1.49
_exptl_crystal_F_000 364
_cod_data_source_file li0117.cif
_cod_data_source_block li0117a
_cod_depositor_comments
;
 Updating space group information and adding the symmetry operation list.

 Antanas Vaitkus,
 2018-06-14
;
_cod_original_cell_volume 779
_cod_original_formula_sum 'C12 H19 Cu1 N2 O4 S1'
_cod_database_code 2000667

loop_
_space_group_symop_id
_space_group_symop_operation_xyz
1 x,y,z
2 -x,-y,-z

loop_
_atom_site_label
_atom_site_fract_x
_atom_site_fract_y
_atom_site_fract_z
_atom_site_U_iso_or_equiv
Cu .04690(10) .03110(10) .87770(10) .0414(4)
S .4446(3) -.4296(2) .6945(2) .0690(10)
O(11) -.0522(6) -.1658(5) .8667(4) .054(3)
O(21) .1277(6) .2186(5) .9306(4) .055(3)
O(31) .2461(5) -.0903(5) .9141(4) .056(3)
O(41) -.1659(5) .1447(5) .8830(4) .051(3)
N(11) .1878(6) -.0239(5) .5904(4) .041(3)
N(12) .1192(6) .0795(6) .6733(4) .042(3)
C(11) -.1131(7) -.2494(7) .9602(6) .043(4)
C(12) -.1754(9) -.4008(7) .9312(7) .062(5)
C(13) .1028(7) .2155(7) .6052(5) .043(4)
C(14) .1604(8) .1993(7) .4805(5) .048(4)
C(15) .2144(8) .0432(8) .4752(5) .047(4)
C(16) .0288(9) .3609(7) .6629(6) .061(4)
C(17) .2883(9) -.0436(8) .3646(6) .061(5)
C(18) .2233(8) -.1913(7) .6318(6) .045(4)
C(19) .3968(8) -.2238(7) .6503(6) .048(4)
C(21) .2673(8) -.1488(7) 1.0208(6) .044(4)
C(22) .4282(8) -.2301(8) 1.0380(7) .071(5)
C(32) .4359(11) -.5185(8) .5488(8) .090(6)
H121 -.096(8) -.466(7) .899(6) ?
H122 -.232(8) -.443(7) .997(6) ?
H123 -.234(8) -.378(7) .862(6) ?
H221 .469(8) -.258(7) .963(6) ?
H222 .426(8) -.305(7) 1.096(6) ?
H223 .418(8) -.134(7) 1.047(6) ?
H141 .175(7) .282(6) .427(5) ?
H161 -.012(7) .435(7) .616(5) ?
H162 -.111(8) .412(7) .688(6) ?
H163 -.035(8) .351(7) .728(6) ?
H171 .276(8) .025(7) .302(5) ?
H172 .396(8) -.071(7) .362(5) ?
H173 .250(8) -.123(7) .350(5) ?
H181 .200(7) -.247(6) .553(5) ?
H182 .148(7) -.217(6) .703(5) ?
H191 .464(7) -.184(6) .577(5) ?
H192 .424(7) -.170(6) .717(5) ?
H321 .438(9) -.616(8) .587(6) ?
H322 .297(9) -.480(9) .511(7) ?

loop_
_geom_bond_atom_site_label_1
_geom_bond_atom_site_label_2
_geom_bond_distance
Cu O(11) 1.978(4)
Cu O(31) 1.972(4)
Cu N(12) 2.230(5)
O(11) C(11) 1.264(7)
C(12) C(11) 1.525(9)
N(11) N(12) 1.361(6)
N(12) C(13) 1.329(8)
C(14) C(15) 1.382(9)
C(15) C(17) 1.507(9)
C(18) C(19) 1.513(9)
S C(32) 1.835(8)
Cu O(21) 1.971(4)
Cu O(41) 1.971(4)
O(31) C(21) 1.248(7)
C(22) C(21) 1.505(9)
N(11) C(15) 1.324(8)
C(13) C(14) 1.389(8)
C(13) C(16) 1.500(9)
N(11) C(18) 1.481(8)
C(19) S 1.812(7)
C(12) H121 .89(6)
C(12) H122 .88(6)
C(12) H123 .95(6)
C(22) H221 .88(6)
C(22) H222 .85(6)
C(22) H223 .94(6)
C(14) H141 .88(6)
C(16) H161 .86(6)
C(16) H162 .94(6)
C(16) H163 .83(6)
C(17) H171 .87(6)
C(17) H172 .92(6)
C(17) H173 .82(6)
C(18) H181 1.07(6)
C(18) H182 .95(6)
C(19) H191 .96(6)
C(19) H192 .96(6)
C(32) H321 .89(7)
C(32) H322 .95(7)
